data_4315754
loop_
_publ_author_name
'Vilma R. Bojan'
'Eduardo J. Fern\'andez'
'Antonio Laguna'
'Jos\'e M. L\'opez-de-Luzuriaga'
'Miguel Monge'
'M. Elena Olmos'
'Raquel C. Puelles'
'Cristian Silvestru'

_publ_section_title
;
 Study of the Coordination Abilities of Stibine Ligands to Gold(I)
;
_journal_name_full 'Inorganic Chemistry'
_journal_page_first 5530
_journal_page_last 5541
_journal_paper_doi 10.1021/ic1003484
_journal_volume 49
_journal_year 2010
_chemical_absolute_configuration unk
_chemical_compound_source 'synthesis as described'
_chemical_formula_moiety 'C54 H66 Au Cl O4 Sb2'
_chemical_formula_sum 'C54 H66 Au Cl O4 Sb2'
_chemical_formula_weight 1254.98
_chemical_name_common 'VL23 (CHCl3/Et2O)'
_chemical_name_systematic
;
 ?
;
_space_group_IT_number 152
_symmetry_cell_setting trigonal
_symmetry_Int_Tables_number 152
_symmetry_space_group_name_Hall 'P 31 2"'
_symmetry_space_group_name_H-M 'P 31 2 1'
_atom_sites_solution_hydrogens geom
_atom_sites_solution_primary direct
_atom_sites_solution_secondary difmap
_audit_conform_dict_location ftp://ftp.iucr.org/pub/cif_core.dic
_audit_conform_dict_name cif_core.dic
_audit_conform_dict_version 2.3
_audit_creation_date 2010-02-03T12:06:13-00:00
_audit_creation_method 'WinGX routine CIF_UPDATE'
_cell_angle_alpha 90
_cell_angle_beta 90
_cell_angle_gamma 120
_cell_formula_units_Z 3
_cell_length_a 15.2038(3)
_cell_length_b 15.2038(3)
_cell_length_c 19.1083(4)
_cell_measurement_reflns_used 9845
_cell_measurement_temperature 173(2)
_cell_measurement_theta_max 27.47
_cell_measurement_theta_min 2.63
_cell_measurement_wavelength 0.71073
_cell_volume 3825.22(13)
_computing_cell_refinement 'HKL Scalepack (Otwinowski & Minor 1997)'
_computing_data_collection 'Collect (Bruker AXS BV, 1997-2004)'
_computing_data_reduction 'HKL Denzo and Scalepack (Otwinowski & Minor 1997)'
_computing_molecular_graphics 'Ortep-3 for Windows (Farrugia, 1997)'
_computing_publication_material 'WinGX publication routines (Farrugia, 1999)'
_computing_structure_refinement 'SHELXL-97 (Sheldrick, 1997)'
_computing_structure_solution 'SHELXS-86 (Sheldrick, 1986)'
_diffrn_ambient_temperature 173(2)
_diffrn_detector 'CCD plate'
_diffrn_detector_area_resol_mean 9
_diffrn_measured_fraction_theta_full 0.999
_diffrn_measured_fraction_theta_max 0.999
_diffrn_measurement_device '95mm CCD camera on \k-goniostat'
_diffrn_measurement_device_type KappaCCD
_diffrn_measurement_method 'CCD rotation images, thick slices'
_diffrn_orient_matrix_type 'by Bruker AXS Collect from scalepack cell'
_diffrn_orient_matrix_UB_11 0.582895E-1
_diffrn_orient_matrix_UB_12 0.321537E-1
_diffrn_orient_matrix_UB_13 0.334633E-1
_diffrn_orient_matrix_UB_21 0.48455E-1
_diffrn_orient_matrix_UB_22 0.270442E-1
_diffrn_orient_matrix_UB_23 -0.402361E-1
_diffrn_orient_matrix_UB_31 -0.4751E-2
_diffrn_orient_matrix_UB_32 0.632683E-1
_diffrn_orient_matrix_UB_33 0.1926E-3
_diffrn_radiation_monochromator graphite
_diffrn_radiation_probe x-ray
_diffrn_radiation_type MoK\a
_diffrn_radiation_wavelength 0.71073
_diffrn_reflns_av_R_equivalents 0.1071
_diffrn_reflns_av_unetI/netI 0.0641
_diffrn_reflns_limit_h_max 19
_diffrn_reflns_limit_h_min -19
_diffrn_reflns_limit_k_max 19
_diffrn_reflns_limit_k_min -19
_diffrn_reflns_limit_l_max 24
_diffrn_reflns_limit_l_min -24
_diffrn_reflns_number 47807
_diffrn_reflns_theta_full 27.47
_diffrn_reflns_theta_max 27.47
_diffrn_reflns_theta_min 2.63
_diffrn_source 'Enraf Nonius FR590'
_exptl_absorpt_coefficient_mu 4.016
_exptl_absorpt_correction_T_max 0.7496
_exptl_absorpt_correction_T_min 0.5832
_exptl_absorpt_correction_type multi-scan
_exptl_absorpt_process_details
;
        [c.f. r.h. blessing, acta cryst. (1995), a51, 33-38]
;
_exptl_crystal_colour colorless
_exptl_crystal_density_diffrn 1.634
_exptl_crystal_density_method 'not measured'
_exptl_crystal_description neddle
_exptl_crystal_F_000 1860
_exptl_crystal_size_max 0.2
_exptl_crystal_size_mid 0.05
_exptl_crystal_size_min 0.05
_refine_diff_density_max 1.206
_refine_diff_density_min -0.788
_refine_diff_density_rms 0.149
_refine_ls_abs_structure_details 'Flack H D (1983), Acta Cryst. A39, 876-881'
_refine_ls_abs_structure_Flack 0.019(5)
_refine_ls_extinction_method none
_refine_ls_goodness_of_fit_ref 1.035
_refine_ls_hydrogen_treatment riding
_refine_ls_matrix_type full
_refine_ls_number_parameters 290
_refine_ls_number_reflns 5846
_refine_ls_number_restraints 96
_refine_ls_restrained_S_all 1.032
_refine_ls_R_factor_all 0.0561
_refine_ls_R_factor_gt 0.0389
_refine_ls_shift/su_max 0.001
_refine_ls_shift/su_mean 0
_refine_ls_structure_factor_coef Fsqd
_refine_ls_weighting_details 'calc w=1/[\s^2^(Fo^2^)+(0.0188P)^2^+7.4277P] where P=(Fo^2^+2Fc^2^)/3'
_refine_ls_weighting_scheme calc
_refine_ls_wR_factor_gt 0.0604
_refine_ls_wR_factor_ref 0.0647
_reflns_number_gt 4998
_reflns_number_total 5846
_reflns_threshold_expression >2sigma(I)
_cod_data_source_file ic1003484_si_002_4.cif
_cod_data_source_block ele91
_cod_depositor_comments
;
The following automatic conversions were performed:

'_symmetry_cell_setting' value 'Trigonal' changed to 'trigonal'
according to the built-in table from CIF Core dictionary named
'cif_core.dic' version 2.4.1 from 2010-06-29.

Automatic conversion script
Id: cif_fix_values 1646 2011-03-28 12:23:43Z adriana 
;
_cod_database_code 4315754

loop_
_symmetry_equiv_pos_as_xyz
'x, y, z'
'-y, x-y, z+1/3'
'y, x, -z'
'-x+y, -x, z+2/3'
'-x, -x+y, -z+1/3'
'x-y, -y, -z+2/3'

loop_
_atom_site_label
_atom_site_type_symbol
_atom_site_fract_x
_atom_site_fract_y
_atom_site_fract_z
_atom_site_U_iso_or_equiv
_atom_site_adp_type
_atom_site_occupancy
_atom_site_symmetry_multiplicity
_atom_site_calc_flag
_atom_site_refinement_flags
_atom_site_disorder_assembly
_atom_site_disorder_group
Au Au 0.48287(2) 0.48287(2) 0 0.01471(8) Uani 1 2 d S . .
Sb Sb 0.53392(3) 0.41135(3) 0.105396(18) 0.01347(9) Uani 1 1 d . . .
C1 C 0.6485(4) 0.5331(4) 0.1662(3) 0.0139(12) Uani 1 1 d DU . .
C2 C 0.7310(4) 0.6086(4) 0.1291(3) 0.0188(11) Uani 1 1 d DU . .
C3 C 0.7994(5) 0.6964(4) 0.1646(3) 0.0236(13) Uani 1 1 d DU . .
H3 H 0.8554 0.7461 0.1405 0.028 Uiso 1 1 calc R . .
C4 C 0.7874(5) 0.7128(5) 0.2342(3) 0.0258(14) Uani 1 1 d DU . .
C5 C 0.7055(5) 0.6365(5) 0.2702(3) 0.0241(14) Uani 1 1 d DU . .
H5 H 0.6969 0.6462 0.3172 0.029 Uiso 1 1 calc R . .
C6 C 0.6361(4) 0.5463(4) 0.2383(3) 0.0150(12) Uani 1 1 d DU . .
C7 C 0.7476(4) 0.6008(4) 0.0518(3) 0.0213(13) Uani 1 1 d DU . .
H7A H 0.7293 0.5322 0.0406 0.032 Uiso 1 1 calc R . .
H7B H 0.8178 0.6455 0.0405 0.032 Uiso 1 1 calc R . .
H7C H 0.7061 0.62 0.0252 0.032 Uiso 1 1 calc R . .
C8 C 0.8619(6) 0.8108(5) 0.2703(4) 0.048(2) Uani 1 1 d DU . .
H8A H 0.9267 0.8145 0.2741 0.072 Uiso 1 1 calc R . .
H8B H 0.8373 0.8126 0.3162 0.072 Uiso 1 1 calc R . .
H8C H 0.8692 0.8674 0.2435 0.072 Uiso 1 1 calc R . .
C9 C 0.5531(5) 0.4659(5) 0.2833(3) 0.0222(14) Uani 1 1 d DU . .
H9A H 0.5669 0.4852 0.3317 0.033 Uiso 1 1 calc R . .
H9B H 0.5507 0.4022 0.2764 0.033 Uiso 1 1 calc R . .
H9C H 0.489 0.4592 0.2705 0.033 Uiso 1 1 calc R . .
C11 C 0.5789(4) 0.3105(4) 0.0604(2) 0.0141(11) Uani 1 1 d DU . .
C12 C 0.6737(4) 0.3181(4) 0.0710(2) 0.0165(12) Uani 1 1 d DU . .
C13 C 0.6964(5) 0.2533(4) 0.0334(3) 0.0204(12) Uani 1 1 d DU . .
H13 H 0.759 0.2577 0.0401 0.024 Uiso 1 1 calc R . .
C14 C 0.6287(4) 0.1827(4) -0.0137(3) 0.0213(13) Uani 1 1 d DU . .
C15 C 0.5349(5) 0.1752(4) -0.0218(3) 0.0206(13) Uani 1 1 d DU . .
H15 H 0.4885 0.1271 -0.0527 0.025 Uiso 1 1 calc R . .
C16 C 0.5072(4) 0.2368(4) 0.0145(3) 0.0180(13) Uani 1 1 d DU . .
C17 C 0.7485(4) 0.3856(5) 0.1252(3) 0.0216(13) Uani 1 1 d DU . .
H17A H 0.7879 0.4531 0.1068 0.032 Uiso 1 1 calc R . .
H17B H 0.7928 0.3599 0.1373 0.032 Uiso 1 1 calc R . .
H17C H 0.7127 0.387 0.1662 0.032 Uiso 1 1 calc R . .
C18 C 0.6561(5) 0.1141(5) -0.0541(3) 0.0289(16) Uani 1 1 d DU . .
H18A H 0.5966 0.0618 -0.0769 0.043 Uiso 1 1 calc R . .
H18B H 0.6824 0.0838 -0.0225 0.043 Uiso 1 1 calc R . .
H18C H 0.7067 0.1533 -0.0886 0.043 Uiso 1 1 calc R . .
C19 C 0.3984(4) 0.2142(5) 0.0074(3) 0.0217(13) Uani 1 1 d DU . .
H19A H 0.3606 0.179 0.0483 0.032 Uiso 1 1 calc R . .
H19B H 0.3679 0.1725 -0.0331 0.032 Uiso 1 1 calc R . .
H19C H 0.3978 0.2767 0.0023 0.032 Uiso 1 1 calc R . .
C21 C 0.4045(5) 0.3139(4) 0.1675(3) 0.0167(11) Uani 1 1 d DU . .
C22 C 0.3885(4) 0.2209(4) 0.1927(2) 0.0157(11) Uani 1 1 d DU . .
C23 C 0.2933(4) 0.1503(4) 0.2185(3) 0.0189(13) Uani 1 1 d DU . .
H23 H 0.2833 0.0889 0.236 0.023 Uiso 1 1 calc R . .
C24 C 0.2126(4) 0.1693(4) 0.2189(3) 0.0211(13) Uani 1 1 d DU . .
C25 C 0.2323(4) 0.2650(5) 0.1982(3) 0.0203(12) Uani 1 1 d DU . .
H25 H 0.1806 0.2807 0.2013 0.024 Uiso 1 1 calc R . .
C26 C 0.3264(4) 0.3380(4) 0.1730(3) 0.0169(13) Uani 1 1 d DU . .
C27 C 0.4700(5) 0.1906(5) 0.1953(3) 0.0254(15) Uani 1 1 d DU . .
H27A H 0.4549 0.1426 0.2324 0.038 Uiso 1 1 calc R . .
H27B H 0.5349 0.2498 0.2037 0.038 Uiso 1 1 calc R . .
H27C H 0.4715 0.1604 0.1516 0.038 Uiso 1 1 calc R . .
C28 C 0.1084(5) 0.0894(5) 0.2422(3) 0.0331(16) Uani 1 1 d DU . .
H28A H 0.0855 0.0298 0.2138 0.05 Uiso 1 1 calc R . .
H28B H 0.0623 0.1149 0.2374 0.05 Uiso 1 1 calc R . .
H28C H 0.1109 0.0726 0.2903 0.05 Uiso 1 1 calc R . .
C29 C 0.3426(5) 0.4411(4) 0.1555(3) 0.0204(13) Uani 1 1 d DU . .
H29A H 0.2816 0.443 0.1651 0.031 Uiso 1 1 calc R . .
H29B H 0.3594 0.455 0.1068 0.031 Uiso 1 1 calc R . .
H29C H 0.3971 0.4914 0.1834 0.031 Uiso 1 1 calc R . .
Cl Cl 0.69476(17) 0.69476(17) 0.5 0.0319(6) Uani 1 2 d S . .
O1 O 0.7391(5) 0.7652(5) 0.4423(2) 0.0614(16) Uani 1 1 d . . .
O2 O 0.6900(5) 0.6057(4) 0.4811(4) 0.085(2) Uani 1 1 d . . .

loop_
_atom_site_aniso_label
_atom_site_aniso_U_11
_atom_site_aniso_U_22
_atom_site_aniso_U_33
_atom_site_aniso_U_23
_atom_site_aniso_U_13
_atom_site_aniso_U_12
Au 0.01614(13) 0.01614(13) 0.01344(14) 0.00102(7) -0.00102(7) 0.00925(15)
Sb 0.0149(2) 0.0147(2) 0.01239(18) 0.00104(16) 0.00015(16) 0.00860(17)
C1 0.008(3) 0.015(3) 0.016(3) -0.004(2) -0.003(2) 0.005(2)
C2 0.018(3) 0.018(3) 0.023(3) 0.001(3) 0.000(2) 0.011(3)
C3 0.021(4) 0.016(3) 0.029(3) 0.007(3) -0.002(3) 0.006(3)
C4 0.027(4) 0.022(3) 0.026(3) -0.002(3) -0.011(3) 0.010(3)
C5 0.032(4) 0.027(3) 0.016(3) -0.002(3) -0.010(3) 0.017(3)
C6 0.013(3) 0.020(3) 0.018(3) -0.003(2) -0.005(2) 0.012(2)
C7 0.021(3) 0.019(3) 0.020(3) 0.005(3) 0.004(3) 0.007(3)
C8 0.046(5) 0.033(4) 0.040(5) -0.007(4) -0.008(4) 0.002(4)
C9 0.024(3) 0.031(3) 0.016(3) -0.001(3) 0.002(3) 0.017(3)
C11 0.017(3) 0.014(3) 0.016(3) 0.000(2) -0.001(2) 0.011(3)
C12 0.022(3) 0.018(3) 0.014(3) 0.006(2) 0.003(2) 0.012(3)
C13 0.024(3) 0.021(3) 0.019(3) 0.009(2) 0.008(3) 0.014(3)
C14 0.034(4) 0.015(3) 0.014(3) 0.006(2) 0.012(3) 0.011(3)
C15 0.026(3) 0.012(3) 0.019(3) 0.002(2) 0.005(3) 0.006(3)
C16 0.022(3) 0.021(3) 0.011(3) 0.004(2) 0.003(2) 0.011(3)
C17 0.020(3) 0.029(4) 0.023(3) -0.001(3) -0.001(2) 0.017(3)
C18 0.034(4) 0.023(4) 0.027(4) 0.002(3) 0.012(3) 0.012(3)
C19 0.019(3) 0.021(3) 0.021(3) -0.001(3) 0.002(2) 0.008(3)
C21 0.019(3) 0.019(3) 0.014(3) -0.001(2) 0.000(3) 0.011(3)
C22 0.023(3) 0.019(3) 0.009(3) -0.007(2) -0.001(2) 0.014(3)
C23 0.031(3) 0.013(3) 0.015(3) 0.001(2) 0.004(2) 0.013(2)
C24 0.021(3) 0.021(3) 0.016(3) -0.005(2) 0.001(3) 0.006(3)
C25 0.018(3) 0.027(3) 0.019(3) 0.000(3) -0.001(3) 0.013(3)
C26 0.018(3) 0.023(3) 0.013(3) -0.006(2) -0.001(2) 0.013(3)
C27 0.033(4) 0.031(4) 0.021(3) 0.017(3) 0.015(3) 0.023(3)
C28 0.028(3) 0.033(4) 0.035(4) -0.002(3) 0.010(3) 0.012(3)
C29 0.021(3) 0.022(3) 0.023(3) -0.002(3) 0.002(3) 0.014(3)
Cl 0.0448(12) 0.0448(12) 0.0253(12) 0.0001(5) -0.0001(5) 0.0368(13)
O1 0.097(5) 0.067(4) 0.032(3) 0.008(3) -0.006(3) 0.050(4)
O2 0.117(6) 0.032(4) 0.113(6) 0.004(3) 0.034(4) 0.041(4)

loop_
_atom_type_symbol
_atom_type_description
_atom_type_scat_dispersion_real
_atom_type_scat_dispersion_imag
_atom_type_scat_source
C C 0.0033 0.0016 'International Tables Vol C Tables 4.2.6.8 and 6.1.1.4'
H H 0 0 'International Tables Vol C Tables 4.2.6.8 and 6.1.1.4'
Au Au -2.0133 8.8022 'International Tables Vol C Tables 4.2.6.8 and 6.1.1.4'
Cl Cl 0.1484 0.1585 'International Tables Vol C Tables 4.2.6.8 and 6.1.1.4'
O O 0.0106 0.006 'International Tables Vol C Tables 4.2.6.8 and 6.1.1.4'
Sb Sb -0.5866 1.5461 'International Tables Vol C Tables 4.2.6.8 and 6.1.1.4'

loop_
_geom_angle_atom_site_label_1
_geom_angle_atom_site_label_2
_geom_angle_atom_site_label_3
_geom_angle
_geom_angle_site_symmetry_1
_geom_angle_site_symmetry_3
_geom_angle_publ_flag
Sb Au Sb 173.10(2) 3 . ?
C21 Sb C1 111.53(18) . . ?
C21 Sb C11 103.82(19) . . ?
C1 Sb C11 115.02(19) . . ?
C21 Sb Au 111.02(14) . . ?
C1 Sb Au 110.15(14) . . ?
C11 Sb Au 104.98(13) . . ?
C2 C1 C6 120.3(5) . . ?
C2 C1 Sb 116.2(4) . . ?
C6 C1 Sb 122.8(4) . . ?
C3 C2 C1 118.3(5) . . ?
C3 C2 C7 118.5(5) . . ?
C1 C2 C7 123.2(5) . . ?
C4 C3 C2 122.6(6) . . ?
C3 C4 C5 118.0(6) . . ?
C3 C4 C8 120.9(6) . . ?
C5 C4 C8 121.0(5) . . ?
C6 C5 C4 122.1(6) . . ?
C5 C6 C1 118.5(5) . . ?
C5 C6 C9 117.8(5) . . ?
C1 C6 C9 123.7(5) . . ?
C12 C11 C16 120.7(5) . . ?
C12 C11 Sb 124.4(4) . . ?
C16 C11 Sb 114.8(4) . . ?
C13 C12 C11 118.3(5) . . ?
C13 C12 C17 117.9(5) . . ?
C11 C12 C17 123.6(5) . . ?
C14 C13 C12 122.2(6) . . ?
C15 C14 C13 118.2(5) . . ?
C15 C14 C18 121.0(5) . . ?
C13 C14 C18 120.8(5) . . ?
C14 C15 C16 122.4(5) . . ?
C15 C16 C11 118.1(5) . . ?
C15 C16 C19 117.7(5) . . ?
C11 C16 C19 123.9(5) . . ?
C22 C21 C26 119.7(5) . . ?
C22 C21 Sb 121.9(4) . . ?
C26 C21 Sb 117.6(4) . . ?
C21 C22 C23 119.4(5) . . ?
C21 C22 C27 124.2(5) . . ?
C23 C22 C27 116.4(5) . . ?
C22 C23 C24 121.8(5) . . ?
C25 C24 C23 117.7(5) . . ?
C25 C24 C28 121.3(5) . . ?
C23 C24 C28 121.0(5) . . ?
C26 C25 C24 122.2(5) . . ?
C25 C26 C21 118.9(5) . . ?
C25 C26 C29 118.6(5) . . ?
C21 C26 C29 122.5(5) . . ?
O2 Cl O2 117.2(6) . 3_556 ?
O2 Cl O1 108.8(4) . 3_556 ?
O2 Cl O1 107.8(3) 3_556 3_556 ?
O2 Cl O1 107.8(3) . . ?
O2 Cl O1 108.8(4) 3_556 . ?
O1 Cl O1 105.8(5) 3_556 . ?

loop_
_geom_bond_atom_site_label_1
_geom_bond_atom_site_label_2
_geom_bond_distance
_geom_bond_site_symmetry_2
_geom_bond_publ_flag
Au Sb 2.5855(3) 3 ?
Au Sb 2.5855(3) . ?
Sb C21 2.136(6) . ?
Sb C1 2.142(5) . ?
Sb C11 2.146(6) . ?
C1 C2 1.398(7) . ?
C1 C6 1.418(7) . ?
C2 C3 1.391(8) . ?
C2 C7 1.513(7) . ?
C3 C4 1.383(7) . ?
C4 C5 1.387(8) . ?
C4 C8 1.514(9) . ?
C5 C6 1.384(7) . ?
C6 C9 1.511(8) . ?
C11 C12 1.401(7) . ?
C11 C16 1.412(7) . ?
C12 C13 1.396(7) . ?
C12 C17 1.500(8) . ?
C13 C14 1.385(7) . ?
C14 C15 1.382(8) . ?
C14 C18 1.513(8) . ?
C15 C16 1.390(7) . ?
C16 C19 1.518(8) . ?
C21 C22 1.395(7) . ?
C21 C26 1.411(7) . ?
C22 C23 1.392(7) . ?
C22 C27 1.522(8) . ?
C23 C24 1.394(7) . ?
C24 C25 1.389(7) . ?
C24 C28 1.502(8) . ?
C25 C26 1.387(7) . ?
C26 C29 1.498(8) . ?
Cl O2 1.368(5) . ?
Cl O2 1.368(5) 3_556 ?
Cl O1 1.447(6) 3_556 ?
Cl O1 1.447(6) . ?
